data_4313354
loop_
_publ_author_name
'Vincent J. Catalano'
'Mark A. Malwitz'
'Stephen J. Horner'
'John Vasquez'

_publ_contact_author_address
;
Department of Chemistry
University of Nevada
Reno, NV  89557
;
_publ_contact_author_email vjc@unr.edu
_publ_contact_author_name 'Professor Vincent J. Catalano'
_publ_contact_author_phone '775 784 1329'
_publ_section_title
;
 Three- and Four-Coordinate Gold(I) Complexes of
 3,6-Bis(diphenylphosphino)pyridazine: Monomers, Polymers, and a
 Metallocryptand Cage
;
_journal_name_full 'Inorganic Chemistry'
_journal_page_first 2141
_journal_page_last 2148
_journal_paper_doi 10.1021/ic020601m
_journal_volume 42
_journal_year 2003
_chemical_formula_sum 'C85 H66 Au2 Cl2 I2 N6 P6'
_chemical_formula_weight 2075.89
_chemical_name_common 4
_chemical_name_systematic
;
?
;
_space_group_IT_number 176
_symmetry_cell_setting hexagonal
_symmetry_space_group_name_Hall '-P 6c'
_symmetry_space_group_name_H-M 'P 63/m'
_atom_sites_solution_hydrogens geom
_atom_sites_solution_primary direct
_atom_sites_solution_secondary difmap
_audit_creation_method SHELXL-97
_cell_angle_alpha 90.00
_cell_angle_beta 90.00
_cell_angle_gamma 120.00
_cell_formula_units_Z 2
_cell_length_a 13.6458(12)
_cell_length_b 13.6458(12)
_cell_length_c 29.446(6)
_cell_measurement_reflns_used 26
_cell_measurement_temperature 298(2)
_cell_measurement_theta_max 12.36
_cell_measurement_theta_min 3.45
_cell_volume 4748.5(11)
_computing_cell_refinement 'Bruker XSCANS'
_computing_data_collection 'Bruker XSCANS'
_computing_data_reduction 'Bruker SHELXTL'
_computing_molecular_graphics 'Bruker SHELXTL'
_computing_publication_material 'Bruker SHELXTL'
_computing_structure_refinement 'SHELXL-97 (Sheldrick, 1997)'
_computing_structure_solution 'SHELXS-97 (Sheldrick, 1990)'
_diffrn_ambient_temperature 298(2)
_diffrn_measured_fraction_theta_full 0.998
_diffrn_measured_fraction_theta_max 0.998
_diffrn_measurement_device_type 'Bruker P4'
_diffrn_measurement_method '\w scans'
_diffrn_radiation_monochromator graphite
_diffrn_radiation_source 'fine-focus sealed tube'
_diffrn_radiation_type MoK\a
_diffrn_radiation_wavelength 0.71073
_diffrn_reflns_av_R_equivalents 0.1161
_diffrn_reflns_av_sigmaI/netI 0.1323
_diffrn_reflns_limit_h_max 15
_diffrn_reflns_limit_h_min -1
_diffrn_reflns_limit_k_max 1
_diffrn_reflns_limit_k_min -16
_diffrn_reflns_limit_l_max 35
_diffrn_reflns_limit_l_min -1
_diffrn_reflns_number 7120
_diffrn_reflns_theta_full 25.00
_diffrn_reflns_theta_max 25.00
_diffrn_reflns_theta_min 1.86
_diffrn_standards_interval_count 97
_diffrn_standards_number 3
_exptl_absorpt_coefficient_mu 3.934
_exptl_absorpt_correction_T_max 0.9662
_exptl_absorpt_correction_T_min 0.5273
_exptl_absorpt_correction_type empirical
_exptl_crystal_colour yellow
_exptl_crystal_density_diffrn 1.452
_exptl_crystal_density_method 'not measured'
_exptl_crystal_description hexagonal_plate
_exptl_crystal_F_000 2012
_exptl_crystal_size_max .14
_exptl_crystal_size_mid .42
_exptl_crystal_size_min .44
_refine_diff_density_max 1.576
_refine_diff_density_min -0.855
_refine_diff_density_rms 0.228
_refine_ls_extinction_method none
_refine_ls_goodness_of_fit_ref 0.995
_refine_ls_hydrogen_treatment mixed
_refine_ls_matrix_type full
_refine_ls_number_parameters 163
_refine_ls_number_reflns 2855
_refine_ls_number_restraints 1
_refine_ls_restrained_S_all 0.995
_refine_ls_R_factor_all 0.1473
_refine_ls_R_factor_gt 0.0706
_refine_ls_shift/su_max 0.000
_refine_ls_shift/su_mean 0.000
_refine_ls_structure_factor_coef Fsqd
_refine_ls_weighting_details 'calc w=1/[\s^2^(Fo^2^)+(0.0975P)^2^+0.0000P] where P=(Fo^2^+2Fc^2^)/3'
_refine_ls_weighting_scheme calc
_refine_ls_wR_factor_gt 0.1742
_refine_ls_wR_factor_ref 0.1979
_reflns_number_gt 1539
_reflns_number_total 2855
_reflns_threshold_expression >2sigma(I)
_cod_data_source_file ic020601m_1.cif
_cod_data_source_block vjc309
_cod_depositor_comments
;
The following automatic conversions were performed:

'_symmetry_cell_setting' value 'Hexagonal' changed to 'hexagonal'
according to the built-in table from CIF Core dictionary named
'cif_core.dic' version 2.4.1 from 2010-06-29.

Automatic conversion script
Id: cif_fix_values 1646 2011-03-28 12:23:43Z adriana 
;
_cod_database_code 4313354

loop_
_symmetry_equiv_pos_as_xyz
'x, y, z'
'-y, x-y, z'
'-x+y, -x, z'
'-x, -y, z+1/2'
'y, -x+y, z+1/2'
'x-y, x, z+1/2'
'-x, -y, -z'
'y, -x+y, -z'
'x-y, x, -z'
'x, y, -z-1/2'
'-y, x-y, -z-1/2'
'-x+y, -x, -z-1/2'

loop_
_atom_site_label
_atom_site_type_symbol
_atom_site_fract_x
_atom_site_fract_y
_atom_site_fract_z
_atom_site_U_iso_or_equiv
_atom_site_adp_type
_atom_site_occupancy
_atom_site_symmetry_multiplicity
_atom_site_calc_flag
_atom_site_refinement_flags
_atom_site_disorder_assembly
_atom_site_disorder_group
Au1 Au 0.3333 1.6667 0.12480(3) 0.0307(3) Uani 1 3 d S . .
I1 I 0.3333 1.6667 0.02724(5) 0.0503(5) Uani 1 3 d S . .
P1 P 0.1889(3) 1.4751(3) 0.14273(13) 0.0301(8) Uani 1 1 d . . .
N1 N 0.2069(9) 1.4063(10) 0.2277(4) 0.040(3) Uani 1 1 d . . .
C1 C 0.1709(11) 1.4657(11) 0.2053(5) 0.032(3) Uani 1 1 d . . .
C2 C 0.1340(11) 1.5277(11) 0.2269(5) 0.037(3) Uani 1 1 d . . .
H2A H 0.1090 1.5695 0.2107 0.045 Uiso 1 1 calc R . .
C3 C 0.2157(10) 1.3627(11) 0.1270(5) 0.030(3) Uani 1 1 d . . .
C4 C 0.3063(14) 1.3809(14) 0.1001(6) 0.059(5) Uani 1 1 d . . .
H4A H 0.3554 1.4544 0.0903 0.070 Uiso 1 1 calc R . .
C5 C 0.3274(17) 1.3012(18) 0.0875(8) 0.083(7) Uani 1 1 d . . .
H5A H 0.3881 1.3184 0.0683 0.099 Uiso 1 1 calc R . .
C6 C 0.2614(17) 1.1944(18) 0.1022(8) 0.074(6) Uani 1 1 d . . .
H6A H 0.2795 1.1393 0.0945 0.089 Uiso 1 1 calc R . .
C7 C 0.1678(17) 1.1659(13) 0.1283(7) 0.069(6) Uani 1 1 d . . .
H7A H 0.1201 1.0917 0.1376 0.083 Uiso 1 1 calc R . .
C8 C 0.1471(14) 1.2522(12) 0.1401(7) 0.054(5) Uani 1 1 d . . .
H8A H 0.0838 1.2344 0.1577 0.065 Uiso 1 1 calc R . .
C9 C 0.0484(12) 1.4217(11) 0.1223(5) 0.035(3) Uani 1 1 d . . .
C10 C -0.0487(13) 1.3805(14) 0.1480(6) 0.050(4) Uani 1 1 d . . .
H10A H -0.0442 1.3795 0.1795 0.060 Uiso 1 1 calc R . .
C11 C -0.1566(14) 1.3390(17) 0.1264(8) 0.074(6) Uani 1 1 d . . .
H11A H -0.2204 1.3124 0.1448 0.088 Uiso 1 1 calc R . .
C12 C -0.1702(15) 1.3366(14) 0.0810(7) 0.055(5) Uani 1 1 d . . .
H12A H -0.2410 1.3106 0.0679 0.066 Uiso 1 1 calc R . .
C13 C -0.0736(17) 1.3748(16) 0.0548(6) 0.068(6) Uani 1 1 d . . .
H13A H -0.0809 1.3708 0.0234 0.081 Uiso 1 1 calc R . .
C14 C 0.0345(15) 1.4190(14) 0.0736(5) 0.049(4) Uani 1 1 d . . .
H14A H 0.0974 1.4466 0.0547 0.059 Uiso 1 1 calc R . .
Cl2S Cl -0.176(2) 1.726(3) 0.2500 0.020(6) Uiso 0.17 2 d SPU . .
Cl1S Cl -0.148(2) 1.543(2) 0.2500 0.085(7) Uiso 0.33 2 d SP . .
C1S C -0.081(6) 1.678(6) 0.2500 0.045(17) Uiso 0.33 2 d SP . .
Cl3S Cl -0.156(3) 1.769(3) 0.2500 0.030(7) Uiso 0.17 2 d SPU . .

loop_
_atom_site_aniso_label
_atom_site_aniso_U_11
_atom_site_aniso_U_22
_atom_site_aniso_U_33
_atom_site_aniso_U_23
_atom_site_aniso_U_13
_atom_site_aniso_U_12
Au1 0.0345(4) 0.0345(4) 0.0231(5) 0.000 0.000 0.01726(18)
I1 0.0656(8) 0.0656(8) 0.0198(8) 0.000 0.000 0.0328(4)
P1 0.0310(19) 0.0296(19) 0.0269(18) -0.0040(17) -0.0007(17) 0.0129(16)
N1 0.043(7) 0.046(7) 0.025(6) -0.007(6) -0.014(6) 0.018(6)
C1 0.033(7) 0.037(8) 0.024(7) 0.008(7) 0.003(7) 0.015(6)
C2 0.048(8) 0.033(7) 0.034(8) 0.001(7) 0.002(7) 0.023(7)
C3 0.024(6) 0.036(7) 0.026(7) -0.002(7) -0.013(7) 0.011(6)
C4 0.048(11) 0.029(9) 0.086(14) 0.008(9) 0.020(10) 0.010(8)
C5 0.065(14) 0.068(14) 0.12(2) -0.011(15) 0.028(13) 0.041(12)
C6 0.057(12) 0.072(14) 0.113(18) -0.012(14) 0.011(13) 0.047(11)
C7 0.088(14) 0.030(8) 0.084(15) -0.012(11) -0.030(14) 0.027(9)
C8 0.050(10) 0.034(8) 0.072(13) 0.001(9) 0.003(9) 0.016(8)
C9 0.045(8) 0.031(7) 0.033(8) 0.005(7) -0.003(8) 0.021(6)
C10 0.050(10) 0.074(12) 0.034(9) 0.006(9) 0.012(8) 0.037(9)
C11 0.043(10) 0.101(15) 0.091(17) 0.004(15) 0.016(12) 0.047(10)
C12 0.051(10) 0.062(11) 0.056(12) -0.004(10) -0.010(10) 0.032(9)
C13 0.080(14) 0.086(15) 0.039(11) -0.016(10) -0.036(11) 0.043(12)
C14 0.062(11) 0.056(10) 0.028(8) 0.002(8) -0.004(9) 0.028(9)

loop_
_atom_type_symbol
_atom_type_description
_atom_type_scat_dispersion_real
_atom_type_scat_dispersion_imag
_atom_type_scat_source
C C 0.0033 0.0016 'International Tables Vol C Tables 4.2.6.8 and 6.1.1.4'
H H 0.0000 0.0000 'International Tables Vol C Tables 4.2.6.8 and 6.1.1.4'
N N 0.0061 0.0033 'International Tables Vol C Tables 4.2.6.8 and 6.1.1.4'
P P 0.1023 0.0942 'International Tables Vol C Tables 4.2.6.8 and 6.1.1.4'
I I -0.4742 1.8119 'International Tables Vol C Tables 4.2.6.8 and 6.1.1.4'
Au Au -2.0133 8.8022 'International Tables Vol C Tables 4.2.6.8 and 6.1.1.4'
Cl Cl 0.1484 0.1585 'International Tables Vol C Tables 4.2.6.8 and 6.1.1.4'

loop_
_geom_angle_atom_site_label_1
_geom_angle_atom_site_label_2
_geom_angle_atom_site_label_3
_geom_angle
_geom_angle_site_symmetry_1
_geom_angle_site_symmetry_3
_geom_angle_publ_flag
P1 Au1 P1 115.37(7) 3_475 . ?
P1 Au1 P1 115.37(7) 3_475 2_785 ?
P1 Au1 P1 115.37(6) . 2_785 ?
P1 Au1 I1 102.62(9) 3_475 . ?
P1 Au1 I1 102.62(9) . . ?
P1 Au1 I1 102.62(9) 2_785 . ?
C9 P1 C3 101.5(6) . . ?
C9 P1 C1 103.3(7) . . ?
C3 P1 C1 105.8(6) . . ?
C9 P1 Au1 119.8(5) . . ?
C3 P1 Au1 117.4(5) . . ?
C1 P1 Au1 107.5(5) . . ?
C1 N1 N1 120.0(8) . 10_556 ?
N1 C1 C2 121.7(13) . . ?
N1 C1 P1 117.6(10) . . ?
C2 C1 P1 120.3(10) . . ?
C1 C2 C2 118.3(8) . 10_556 ?
C8 C3 C4 114.5(14) . . ?
C8 C3 P1 123.0(12) . . ?
C4 C3 P1 122.5(11) . . ?
C5 C4 C3 124.1(16) . . ?
C4 C5 C6 120.1(19) . . ?
C5 C6 C7 120.9(18) . . ?
C6 C7 C8 117.1(17) . . ?
C3 C8 C7 123.1(17) . . ?
C10 C9 C14 116.5(14) . . ?
C10 C9 P1 126.9(12) . . ?
C14 C9 P1 116.6(12) . . ?
C9 C10 C11 120.5(16) . . ?
C12 C11 C10 123.4(17) . . ?
C11 C12 C13 116.6(17) . . ?
C12 C13 C14 122.9(16) . . ?
C13 C14 C9 120.0(16) . . ?
Cl3S Cl2S C1S 111(6) . . ?
Cl1S C1S Cl2S 110(4) . . ?
Cl1S C1S Cl3S 124(4) . . ?
Cl2S C1S Cl3S 14.0(14) . . ?
Cl2S Cl3S C1S 55(6) . . ?

loop_
_geom_bond_atom_site_label_1
_geom_bond_atom_site_label_2
_geom_bond_distance
_geom_bond_site_symmetry_2
_geom_bond_publ_flag
Au1 P1 2.417(4) 3_475 ?
Au1 P1 2.417(4) . ?
Au1 P1 2.417(4) 2_785 ?
Au1 I1 2.8726(19) . ?
P1 C9 1.781(14) . ?
P1 C3 1.806(14) . ?
P1 C1 1.855(14) . ?
N1 C1 1.314(17) . ?
N1 N1 1.32(2) 10_556 ?
C1 C2 1.342(18) . ?
C2 C2 1.36(3) 10_556 ?
C3 C8 1.37(2) . ?
C3 C4 1.38(2) . ?
C4 C5 1.31(2) . ?
C5 C6 1.35(3) . ?
C6 C7 1.37(3) . ?
C7 C8 1.39(2) . ?
C9 C10 1.38(2) . ?
C9 C14 1.45(2) . ?
C10 C11 1.43(2) . ?
C11 C12 1.35(3) . ?
C12 C13 1.38(3) . ?
C13 C14 1.40(2) . ?
Cl2S Cl3S 0.51(4) . ?
Cl2S C1S 1.72(7) . ?
Cl1S C1S 1.60(7) . ?
C1S Cl3S 1.96(7) . ?

loop_
_geom_torsion_atom_site_label_1
_geom_torsion_atom_site_label_2
_geom_torsion_atom_site_label_3
_geom_torsion_atom_site_label_4
_geom_torsion
_geom_torsion_site_symmetry_1
_geom_torsion_site_symmetry_2
_geom_torsion_site_symmetry_3
_geom_torsion_site_symmetry_4
_geom_torsion_publ_flag
P1 Au1 P1 C9 52.6(6) 3_475 . . . ?
P1 Au1 P1 C9 -168.9(6) 2_785 . . . ?
I1 Au1 P1 C9 -58.2(6) . . . . ?
P1 Au1 P1 C3 176.4(5) 3_475 . . . ?
P1 Au1 P1 C3 -45.1(6) 2_785 . . . ?
I1 Au1 P1 C3 65.6(5) . . . . ?
P1 Au1 P1 C1 -64.7(5) 3_475 . . . ?
P1 Au1 P1 C1 73.9(5) 2_785 . . . ?
I1 Au1 P1 C1 -175.4(5) . . . . ?
N1 N1 C1 C2 0.2(16) 10_556 . . . ?
N1 N1 C1 P1 173.0(5) 10_556 . . . ?
C9 P1 C1 N1 122.8(11) . . . . ?
C3 P1 C1 N1 16.6(12) . . . . ?
Au1 P1 C1 N1 -109.6(10) . . . . ?
C9 P1 C1 C2 -64.2(13) . . . . ?
C3 P1 C1 C2 -170.5(11) . . . . ?
Au1 P1 C1 C2 63.3(12) . . . . ?
N1 C1 C2 C2 -0.2(16) . . . 10_556 ?
P1 C1 C2 C2 -172.8(5) . . . 10_556 ?
C9 P1 C3 C8 -55.5(14) . . . . ?
C1 P1 C3 C8 52.0(14) . . . . ?
Au1 P1 C3 C8 171.9(11) . . . . ?
C9 P1 C3 C4 123.5(14) . . . . ?
C1 P1 C3 C4 -129.0(13) . . . . ?
Au1 P1 C3 C4 -9.2(15) . . . . ?
C8 C3 C4 C5 0(3) . . . . ?
P1 C3 C4 C5 -179.0(18) . . . . ?
C3 C4 C5 C6 -3(4) . . . . ?
C4 C5 C6 C7 4(4) . . . . ?
C5 C6 C7 C8 -2(3) . . . . ?
C4 C3 C8 C7 1(3) . . . . ?
P1 C3 C8 C7 -179.6(14) . . . . ?
C6 C7 C8 C3 0(3) . . . . ?
C3 P1 C9 C10 107.5(14) . . . . ?
C1 P1 C9 C10 -1.9(15) . . . . ?
Au1 P1 C9 C10 -121.3(12) . . . . ?
C3 P1 C9 C14 -71.0(12) . . . . ?
C1 P1 C9 C14 179.6(11) . . . . ?
Au1 P1 C9 C14 60.2(12) . . . . ?
C14 C9 C10 C11 -1(2) . . . . ?
P1 C9 C10 C11 -179.3(13) . . . . ?
C9 C10 C11 C12 1(3) . . . . ?
C10 C11 C12 C13 1(3) . . . . ?
C11 C12 C13 C14 -3(3) . . . . ?
C12 C13 C14 C9 3(3) . . . . ?
C10 C9 C14 C13 -1(2) . . . . ?
P1 C9 C14 C13 177.9(13) . . . . ?
Cl3S Cl2S C1S Cl1S 180.000(1) . . . . ?
Cl1S C1S Cl3S Cl2S 0.000(1) . . . . ?
